data_1504532
loop_
_publ_author_name
'Hjelmgaard, Thomas'
'Faure, Sophie'
'Lemoine, Pascale'
'Viossat, Bernard'
'Aitken, David J.'

_publ_section_title
;
 Rapid assembly of the polyhydroxylated beta-amino acid constituents of
 microsclerodermins C, D, and E.
;
_journal_issue 5
_journal_name_full 'Organic letters'
_journal_page_first 841
_journal_page_last 844
_journal_paper_doi 10.1021/ol702962z
_journal_volume 10
_journal_year 2008
_chemical_absolute_configuration rm
_chemical_formula_sum 'C27 H41 N O8 S'
_chemical_formula_weight 539.67
_chemical_name_systematic
;
 ?
;
_space_group_IT_number 1
_symmetry_cell_setting triclinic
_symmetry_space_group_name_Hall 'P 1'
_symmetry_space_group_name_H-M 'P 1'
_atom_sites_solution_hydrogens geom
_atom_sites_solution_primary direct
_atom_sites_solution_secondary difmap
_audit_creation_method SHELXL-97
_cell_angle_alpha 91.968(5)
_cell_angle_beta 99.625(7)
_cell_angle_gamma 106.425(7)
_cell_formula_units_Z 1
_cell_length_a 6.1860(10)
_cell_length_b 9.5560(10)
_cell_length_c 13.169(2)
_cell_measurement_reflns_used 3638
_cell_measurement_temperature 293(2)
_cell_measurement_theta_max 20.82
_cell_measurement_theta_min 1.00
_cell_volume 733.44(18)
_computing_cell_refinement 'HKL Scalepack (Otwinowski & Minor 1997)'
_computing_data_collection 'Collect (Bruker AXS BV, 1997-2004)'
_computing_data_reduction 'HKL Denzo and Scalepack (Otwinowski & Minor 1997)'
_computing_molecular_graphics 'SHELXL-97 (Sheldrick, 1997)'
_computing_publication_material 'WinGX - version 1.63.02 (Farrugia, 1999)'
_computing_structure_refinement 'SHELXL-97 (Sheldrick, 1997)'
_computing_structure_solution 'SIR92(Altomare et al., 1994)'
_diffrn_ambient_temperature 293(2)
_diffrn_detector_area_resol_mean 9
_diffrn_measured_fraction_theta_full 0.991
_diffrn_measured_fraction_theta_max 0.991
_diffrn_measurement_device '95mm CCD camera on \k-goniostat'
_diffrn_measurement_device_type KappaCCD
_diffrn_measurement_method CCD
_diffrn_radiation_monochromator 'horizontally mounted graphite'
_diffrn_radiation_source 'fine-focus sealed tube'
_diffrn_radiation_type MoK\a
_diffrn_radiation_wavelength 0.71073
_diffrn_reflns_av_R_equivalents 0.0000
_diffrn_reflns_av_sigmaI/netI 0.1004
_diffrn_reflns_limit_h_max 6
_diffrn_reflns_limit_h_min -5
_diffrn_reflns_limit_k_max 9
_diffrn_reflns_limit_k_min -9
_diffrn_reflns_limit_l_max 13
_diffrn_reflns_limit_l_min -13
_diffrn_reflns_number 2932
_diffrn_reflns_theta_full 20.81
_diffrn_reflns_theta_max 20.81
_diffrn_reflns_theta_min 2.23
_diffrn_standards_decay_% none
_exptl_absorpt_coefficient_mu 0.156
_exptl_absorpt_correction_type none
_exptl_crystal_colour colourless
_exptl_crystal_density_diffrn 1.222
_exptl_crystal_density_method 'not measured'
_exptl_crystal_description prism
_exptl_crystal_F_000 290
_exptl_crystal_size_max 0.25
_exptl_crystal_size_mid 0.08
_exptl_crystal_size_min 0.06
_refine_diff_density_max 0.144
_refine_diff_density_min -0.171
_refine_diff_density_rms 0.036
_refine_ls_abs_structure_details 'Flack H D (1983), Acta Cryst. A39, 876-881'
_refine_ls_abs_structure_Flack 0.03(14)
_refine_ls_extinction_coef 0.042(6)
_refine_ls_extinction_expression Fc^*^=kFc[1+0.001xFc^2^\l^3^/sin(2\q)]^-1/4^
_refine_ls_extinction_method SHELXL
_refine_ls_goodness_of_fit_ref 1.006
_refine_ls_hydrogen_treatment constr
_refine_ls_matrix_type full
_refine_ls_number_parameters 335
_refine_ls_number_reflns 2932
_refine_ls_number_restraints 3
_refine_ls_restrained_S_all 1.006
_refine_ls_R_factor_all 0.0889
_refine_ls_R_factor_gt 0.0522
_refine_ls_shift/su_max 0.000
_refine_ls_shift/su_mean 0.000
_refine_ls_structure_factor_coef Fsqd
_refine_ls_weighting_details 'calc w=1/[\s^2^(Fo^2^)+(0.0527P)^2^+0.0000P] where P=(Fo^2^+2Fc^2^)/3'
_refine_ls_weighting_scheme calc
_refine_ls_wR_factor_gt 0.1092
_refine_ls_wR_factor_ref 0.1270
_reflns_number_gt 2144
_reflns_number_total 2932
_reflns_threshold_expression >2sigma(I)
_cod_data_source_file ol702962z-file004.cif
_cod_data_source_block reflist
_cod_original_sg_symbol_H-M P1
_cod_database_code 1504532

loop_
_symmetry_equiv_pos_as_xyz
'x, y, z'

loop_
_atom_site_label
_atom_site_type_symbol
_atom_site_fract_x
_atom_site_fract_y
_atom_site_fract_z
_atom_site_U_iso_or_equiv
_atom_site_adp_type
_atom_site_occupancy
_atom_site_symmetry_multiplicity
_atom_site_calc_flag
_atom_site_refinement_flags
S16 S 1.8967(3) 0.06844(19) 0.93145(13) 0.0568(6) Uani 1 1 d .
O17 O 1.7621(11) 0.0967(6) 0.8347(4) 0.0887(18) Uani 1 1 d .
N15 N 1.7570(8) -0.0797(6) 0.9800(4) 0.0472(15) Uani 1 1 d .
H15 H 1.6649 -0.0745 1.0212 0.057 Uiso 1 1 calc R
C3 C 1.7911(10) -0.2194(7) 0.9522(4) 0.0402(16) Uani 1 1 d .
H3 H 1.9104 -0.1994 0.9097 0.048 Uiso 1 1 calc R
C4 C 1.5763(11) -0.3270(7) 0.8864(5) 0.0490(18) Uani 1 1 d .
H4 H 1.4520 -0.3524 0.9261 0.059 Uiso 1 1 calc R
C5 C 1.4954(12) -0.2714(8) 0.7845(5) 0.0532(19) Uani 1 1 d .
H5 H 1.6209 -0.1914 0.7686 0.064 Uiso 1 1 calc R
C6 C 1.2877(12) -0.2200(9) 0.7811(5) 0.065(2) Uani 1 1 d .
H6A H 1.3178 -0.1462 0.8382 0.079 Uiso 1 1 calc R
H6B H 1.1618 -0.3019 0.7921 0.079 Uiso 1 1 calc R
C7 C 1.2113(14) -0.1566(10) 0.6824(6) 0.073(2) Uani 1 1 d .
H7 H 1.2464 -0.1904 0.6220 0.088 Uiso 1 1 calc R
C8 C 1.1040(12) -0.0617(9) 0.6751(6) 0.065(2) Uani 1 1 d .
H8 H 1.0707 -0.0305 0.7367 0.078 Uiso 1 1 calc R
C9 C 1.0246(11) 0.0062(7) 0.5843(5) 0.0501(19) Uani 1 1 d .
C10 C 0.8575(12) 0.0759(9) 0.5863(6) 0.068(2) Uani 1 1 d .
H10 H 0.7917 0.0750 0.6449 0.081 Uiso 1 1 calc R
C11 C 0.7859(13) 0.1465(9) 0.5035(6) 0.073(2) Uani 1 1 d .
H11 H 0.6769 0.1954 0.5077 0.088 Uiso 1 1 calc R
C12 C 0.8742(14) 0.1450(9) 0.4158(6) 0.071(2) Uani 1 1 d .
H12 H 0.8240 0.1907 0.3592 0.085 Uiso 1 1 calc R
C13 C 1.0387(15) 0.0749(10) 0.4122(6) 0.083(3) Uani 1 1 d .
H13 H 1.0986 0.0718 0.3522 0.100 Uiso 1 1 calc R
C14 C 1.1156(12) 0.0094(9) 0.4965(6) 0.073(2) Uani 1 1 d .
H14 H 1.2320 -0.0337 0.4937 0.087 Uiso 1 1 calc R
O32 O 1.4519(12) -0.3938(7) 0.7113(4) 0.116(2) Uani 1 1 d .
C33 C 1.5185(13) -0.5080(9) 0.7566(5) 0.062(2) Uani 1 1 d .
C35 C 1.6746(16) -0.5508(13) 0.6986(7) 0.115(4) Uani 1 1 d .
H35A H 1.7197 -0.6303 0.7293 0.172 Uiso 1 1 calc R
H35B H 1.8080 -0.4690 0.7000 0.172 Uiso 1 1 calc R
H35C H 1.5986 -0.5814 0.6283 0.172 Uiso 1 1 calc R
C34 C 1.3102(16) -0.6329(11) 0.7592(6) 0.119(4) Uani 1 1 d .
H34A H 1.2110 -0.6007 0.7973 0.179 Uiso 1 1 calc R
H34B H 1.3553 -0.7109 0.7922 0.179 Uiso 1 1 calc R
H34C H 1.2305 -0.6672 0.6899 0.179 Uiso 1 1 calc R
O36 O 1.6371(8) -0.4540(6) 0.8592(4) 0.0689(15) Uani 1 1 d .
C2 C 1.8825(10) -0.2866(8) 1.0485(4) 0.0462(18) Uani 1 1 d .
H2 H 1.8803 -0.3872 1.0298 0.055 Uiso 1 1 calc R
C1 C 2.1238(12) -0.1961(8) 1.0939(6) 0.0482(19) Uani 1 1 d .
O37 O 2.2732(7) -0.1690(6) 1.0425(4) 0.0741(16) Uani 1 1 d .
O22 O 2.1584(7) -0.1510(5) 1.1930(4) 0.0571(13) Uani 1 1 d .
C23 C 2.3900(11) -0.0644(9) 1.2392(5) 0.073(2) Uani 1 1 d .
H23A H 2.3965 -0.0385 1.3110 0.110 Uiso 1 1 calc R
H23B H 2.4321 0.0231 1.2042 0.110 Uiso 1 1 calc R
H23C H 2.4945 -0.1204 1.2329 0.110 Uiso 1 1 calc R
O24 O 1.7318(6) -0.2870(5) 1.1222(3) 0.0489(12) Uani 1 1 d .
C25 C 1.7472(12) -0.3787(9) 1.1971(5) 0.0549(19) Uani 1 1 d .
O26 O 1.8485(10) -0.4684(6) 1.2004(4) 0.0756(15) Uani 1 1 d .
O27 O 1.6342(7) -0.3426(5) 1.2671(3) 0.0584(13) Uani 1 1 d .
C28 C 1.6131(12) -0.4227(9) 1.3608(5) 0.059(2) Uani 1 1 d .
C31 C 1.5002(15) -0.3341(11) 1.4215(6) 0.100(3) Uani 1 1 d .
H31A H 1.3515 -0.3393 1.3831 0.150 Uiso 1 1 calc R
H31B H 1.5934 -0.2339 1.4328 0.150 Uiso 1 1 calc R
H31C H 1.4844 -0.3734 1.4869 0.150 Uiso 1 1 calc R
C30 C 1.8469(12) -0.4153(10) 1.4201(5) 0.083(3) Uani 1 1 d .
H30A H 1.9366 -0.3147 1.4361 0.125 Uiso 1 1 calc R
H30B H 1.9218 -0.4647 1.3789 0.125 Uiso 1 1 calc R
H30C H 1.8312 -0.4618 1.4830 0.125 Uiso 1 1 calc R
C29 C 1.4675(16) -0.5770(11) 1.3301(8) 0.116(4) Uani 1 1 d .
H29A H 1.3197 -0.5769 1.2934 0.174 Uiso 1 1 calc R
H29B H 1.4494 -0.6285 1.3909 0.174 Uiso 1 1 calc R
H29C H 1.5398 -0.6245 1.2864 0.174 Uiso 1 1 calc R
C18 C 1.8853(11) 0.2055(7) 1.0305(5) 0.0460(18) Uani 1 1 d .
C19 C 1.6416(12) 0.2114(9) 1.0218(6) 0.073(2) Uani 1 1 d .
H19A H 1.5860 0.2306 0.9527 0.109 Uiso 1 1 calc R
H19B H 1.6371 0.2880 1.0698 0.109 Uiso 1 1 calc R
H19C H 1.5467 0.1193 1.0373 0.109 Uiso 1 1 calc R
C20 C 2.0347(12) 0.3496(8) 1.0036(6) 0.070(2) Uani 1 1 d .
H20A H 1.9726 0.3697 0.9357 0.105 Uiso 1 1 calc R
H20B H 2.1874 0.3435 1.0049 0.105 Uiso 1 1 calc R
H20C H 2.0386 0.4269 1.0530 0.105 Uiso 1 1 calc R
C21 C 1.9831(14) 0.1702(9) 1.1352(5) 0.076(2) Uani 1 1 d .
H21A H 2.1367 0.1661 1.1359 0.114 Uiso 1 1 calc R
H21B H 1.8902 0.0771 1.1503 0.114 Uiso 1 1 calc R
H21C H 1.9852 0.2447 1.1865 0.114 Uiso 1 1 calc R

loop_
_atom_site_aniso_label
_atom_site_aniso_U_11
_atom_site_aniso_U_22
_atom_site_aniso_U_33
_atom_site_aniso_U_23
_atom_site_aniso_U_13
_atom_site_aniso_U_12
S16 0.0743(13) 0.0533(14) 0.0500(12) 0.0058(10) 0.0213(10) 0.0245(11)
O17 0.147(5) 0.078(4) 0.044(3) 0.014(3) 0.012(3) 0.041(4)
N15 0.058(3) 0.052(4) 0.041(3) 0.011(3) 0.022(3) 0.022(3)
C3 0.049(4) 0.036(4) 0.043(4) -0.001(4) 0.017(3) 0.019(3)
C4 0.063(5) 0.045(5) 0.042(4) 0.004(4) 0.006(4) 0.023(4)
C5 0.064(4) 0.052(5) 0.048(5) 0.000(4) 0.004(4) 0.027(4)
C6 0.061(5) 0.093(6) 0.046(5) 0.001(4) -0.002(4) 0.037(5)
C7 0.077(6) 0.108(8) 0.046(5) 0.012(5) 0.010(4) 0.047(6)
C8 0.075(6) 0.086(6) 0.054(5) 0.019(5) 0.025(4) 0.044(5)
C9 0.052(4) 0.049(5) 0.054(5) 0.010(4) 0.017(4) 0.017(4)
C10 0.070(5) 0.081(6) 0.058(5) 0.007(5) 0.020(4) 0.027(5)
C11 0.075(5) 0.093(7) 0.063(6) 0.009(5) 0.004(5) 0.048(5)
C12 0.084(6) 0.077(6) 0.058(6) 0.016(5) 0.006(5) 0.037(5)
C13 0.102(6) 0.106(8) 0.055(6) 0.034(6) 0.026(5) 0.043(6)
C14 0.055(5) 0.094(7) 0.076(6) 0.019(5) 0.013(4) 0.031(5)
O32 0.204(7) 0.085(5) 0.061(4) -0.017(4) -0.029(4) 0.080(5)
C33 0.087(6) 0.053(6) 0.050(5) 0.001(4) 0.006(4) 0.029(5)
C35 0.124(7) 0.177(12) 0.065(6) 0.006(7) 0.028(6) 0.073(8)
C34 0.097(7) 0.132(10) 0.081(7) 0.014(7) -0.001(5) -0.034(7)
O36 0.105(4) 0.054(4) 0.047(3) -0.006(3) -0.012(3) 0.038(3)
C2 0.057(4) 0.054(5) 0.032(4) 0.003(4) 0.008(4) 0.024(4)
C1 0.059(5) 0.059(5) 0.040(5) 0.003(4) 0.013(4) 0.036(4)
O37 0.052(3) 0.114(5) 0.060(4) 0.000(3) 0.018(3) 0.028(3)
O22 0.050(3) 0.067(4) 0.049(3) -0.008(3) 0.003(2) 0.013(3)
C23 0.060(5) 0.099(7) 0.063(5) -0.003(5) 0.001(4) 0.033(5)
O24 0.056(3) 0.060(3) 0.041(3) 0.013(3) 0.013(2) 0.029(2)
C25 0.059(5) 0.057(6) 0.047(5) 0.003(5) 0.009(4) 0.015(4)
O26 0.119(4) 0.063(4) 0.064(3) 0.019(3) 0.026(3) 0.051(4)
O27 0.064(3) 0.075(4) 0.048(3) 0.015(3) 0.021(2) 0.032(3)
C28 0.057(5) 0.076(6) 0.044(4) 0.016(4) 0.015(4) 0.014(4)
C31 0.106(7) 0.140(10) 0.083(7) 0.043(6) 0.051(6) 0.059(7)
C30 0.076(6) 0.114(8) 0.058(5) 0.023(5) 0.010(5) 0.026(5)
C29 0.109(7) 0.089(8) 0.118(9) 0.027(7) 0.013(6) -0.020(6)
C18 0.060(5) 0.044(5) 0.042(4) 0.009(4) 0.012(3) 0.027(4)
C19 0.079(6) 0.068(6) 0.084(6) 0.005(5) 0.027(4) 0.036(4)
C20 0.075(5) 0.050(6) 0.086(6) 0.000(4) 0.025(4) 0.016(4)
C21 0.104(6) 0.066(6) 0.051(5) -0.005(4) 0.000(4) 0.022(5)

loop_
_atom_type_symbol
_atom_type_description
_atom_type_scat_dispersion_real
_atom_type_scat_dispersion_imag
_atom_type_scat_source
C C 0.0033 0.0016 'International Tables Vol C Tables 4.2.6.8 and 6.1.1.4'
H H 0.0000 0.0000 'International Tables Vol C Tables 4.2.6.8 and 6.1.1.4'
N N 0.0061 0.0033 'International Tables Vol C Tables 4.2.6.8 and 6.1.1.4'
O O 0.0106 0.0060 'International Tables Vol C Tables 4.2.6.8 and 6.1.1.4'
S S 0.1246 0.1234 'International Tables Vol C Tables 4.2.6.8 and 6.1.1.4'

loop_
_geom_angle_atom_site_label_1
_geom_angle_atom_site_label_2
_geom_angle_atom_site_label_3
_geom_angle
O17 S16 N15 111.9(3)
O17 S16 C18 105.4(3)
N15 S16 C18 98.3(3)
C3 N15 S16 119.2(4)
C3 N15 H15 120.4
S16 N15 H15 120.4
N15 C3 C4 112.8(5)
N15 C3 C2 111.1(5)
C4 C3 C2 111.9(5)
N15 C3 H3 106.9
C4 C3 H3 106.9
C2 C3 H3 106.9
O36 C4 C5 105.5(5)
O36 C4 C3 107.0(5)
C5 C4 C3 113.6(6)
O36 C4 H4 110.2
C5 C4 H4 110.2
C3 C4 H4 110.2
O32 C5 C6 111.1(6)
O32 C5 C4 103.5(5)
C6 C5 C4 114.9(5)
O32 C5 H5 109.0
C6 C5 H5 109.0
C4 C5 H5 109.0
C5 C6 C7 115.9(6)
C5 C6 H6A 108.3
C7 C6 H6A 108.3
C5 C6 H6B 108.3
C7 C6 H6B 108.3
H6A C6 H6B 107.4
C8 C7 C6 125.7(7)
C8 C7 H7 117.2
C6 C7 H7 117.2
C7 C8 C9 129.7(7)
C7 C8 H8 115.2
C9 C8 H8 115.2
C14 C9 C10 117.3(6)
C14 C9 C8 122.5(6)
C10 C9 C8 120.2(6)
C9 C10 C11 121.6(7)
C9 C10 H10 119.2
C11 C10 H10 119.2
C12 C11 C10 120.2(8)
C12 C11 H11 119.9
C10 C11 H11 119.9
C11 C12 C13 118.9(7)
C11 C12 H12 120.5
C13 C12 H12 120.5
C14 C13 C12 120.5(8)
C14 C13 H13 119.7
C12 C13 H13 119.7
C9 C14 C13 121.4(7)
C9 C14 H14 119.3
C13 C14 H14 119.3
C33 O32 C5 111.5(6)
O32 C33 O36 107.1(6)
O32 C33 C35 109.3(7)
O36 C33 C35 109.1(7)
O32 C33 C34 109.2(7)
O36 C33 C34 110.2(6)
C35 C33 C34 111.7(9)
C33 C35 H35A 109.5
C33 C35 H35B 109.5
H35A C35 H35B 109.5
C33 C35 H35C 109.5
H35A C35 H35C 109.5
H35B C35 H35C 109.5
C33 C34 H34A 109.5
C33 C34 H34B 109.5
H34A C34 H34B 109.5
C33 C34 H34C 109.5
H34A C34 H34C 109.5
H34B C34 H34C 109.5
C4 O36 C33 107.7(5)
O24 C2 C1 110.4(5)
O24 C2 C3 107.4(4)
C1 C2 C3 109.7(5)
O24 C2 H2 109.8
C1 C2 H2 109.8
C3 C2 H2 109.8
O37 C1 O22 123.4(6)
O37 C1 C2 121.6(6)
O22 C1 C2 115.0(6)
C1 O22 C23 116.3(5)
O22 C23 H23A 109.5
O22 C23 H23B 109.5
H23A C23 H23B 109.5
O22 C23 H23C 109.5
H23A C23 H23C 109.5
H23B C23 H23C 109.5
C25 O24 C2 114.3(5)
O26 C25 O27 128.3(7)
O26 C25 O24 126.5(6)
O27 C25 O24 105.2(6)
C25 O27 C28 120.4(5)
O27 C28 C29 109.2(7)
O27 C28 C30 110.3(5)
C29 C28 C30 112.1(7)
O27 C28 C31 101.7(6)
C29 C28 C31 113.1(7)
C30 C28 C31 110.0(6)
C28 C31 H31A 109.5
C28 C31 H31B 109.5
H31A C31 H31B 109.5
C28 C31 H31C 109.5
H31A C31 H31C 109.5
H31B C31 H31C 109.5
C28 C30 H30A 109.5
C28 C30 H30B 109.5
H30A C30 H30B 109.5
C28 C30 H30C 109.5
H30A C30 H30C 109.5
H30B C30 H30C 109.5
C28 C29 H29A 109.5
C28 C29 H29B 109.5
H29A C29 H29B 109.5
C28 C29 H29C 109.5
H29A C29 H29C 109.5
H29B C29 H29C 109.5
C21 C18 C19 113.1(6)
C21 C18 C20 110.3(6)
C19 C18 C20 109.6(6)
C21 C18 S16 109.5(5)
C19 C18 S16 109.3(5)
C20 C18 S16 104.7(4)
C18 C19 H19A 109.5
C18 C19 H19B 109.5
H19A C19 H19B 109.5
C18 C19 H19C 109.5
H19A C19 H19C 109.5
H19B C19 H19C 109.5
C18 C20 H20A 109.5
C18 C20 H20B 109.5
H20A C20 H20B 109.5
C18 C20 H20C 109.5
H20A C20 H20C 109.5
H20B C20 H20C 109.5
C18 C21 H21A 109.5
C18 C21 H21B 109.5
H21A C21 H21B 109.5
C18 C21 H21C 109.5
H21A C21 H21C 109.5
H21B C21 H21C 109.5

loop_
_geom_bond_atom_site_label_1
_geom_bond_atom_site_label_2
_geom_bond_distance
S16 O17 1.478(5)
S16 N15 1.648(5)
S16 C18 1.841(7)
N15 C3 1.453(7)
N15 H15 0.8600
C3 C4 1.535(9)
C3 C2 1.537(8)
C3 H3 0.9800
C4 O36 1.419(8)
C4 C5 1.520(8)
C4 H4 0.9800
C5 O32 1.423(8)
C5 C6 1.494(8)
C5 H5 0.9800
C6 C7 1.513(9)
C6 H6A 0.9700
C6 H6B 0.9700
C7 C8 1.264(10)
C7 H7 0.9300
C8 C9 1.459(9)
C8 H8 0.9300
C9 C14 1.366(9)
C9 C10 1.382(9)
C10 C11 1.378(10)
C10 H10 0.9300
C11 C12 1.359(10)
C11 H11 0.9300
C12 C13 1.374(10)
C12 H12 0.9300
C13 C14 1.376(9)
C13 H13 0.9300
C14 H14 0.9300
O32 C33 1.390(8)
C33 O36 1.428(8)
C33 C35 1.460(10)
C33 C34 1.495(10)
C35 H35A 0.9600
C35 H35B 0.9600
C35 H35C 0.9600
C34 H34A 0.9600
C34 H34B 0.9600
C34 H34C 0.9600
C2 O24 1.453(6)
C2 C1 1.507(9)
C2 H2 0.9800
C1 O37 1.210(7)
C1 O22 1.323(8)
O22 C23 1.453(8)
C23 H23A 0.9600
C23 H23B 0.9600
C23 H23C 0.9600
O24 C25 1.351(8)
C25 O26 1.194(8)
C25 O27 1.338(8)
O27 C28 1.479(7)
C28 C29 1.495(12)
C28 C30 1.505(9)
C28 C31 1.523(10)
C31 H31A 0.9600
C31 H31B 0.9600
C31 H31C 0.9600
C30 H30A 0.9600
C30 H30B 0.9600
C30 H30C 0.9600
C29 H29A 0.9600
C29 H29B 0.9600
C29 H29C 0.9600
C18 C21 1.500(9)
C18 C19 1.510(8)
C18 C20 1.516(9)
C19 H19A 0.9600
C19 H19B 0.9600
C19 H19C 0.9600
C20 H20A 0.9600
C20 H20B 0.9600
C20 H20C 0.9600
C21 H21A 0.9600
C21 H21B 0.9600
C21 H21C 0.9600

loop_
_cod_related_entry_id
_cod_related_entry_database
_cod_related_entry_code
1 ChemSpider 21195424
